data_7018724
loop_
_publ_author_name
'Coffer, Philippa K.'
'Dillon, Keith B.'
'Howard, Judith A. K.'
'Yufit, Dmitry S.'
'Zorina, Natalia V.'

_publ_section_title
;
 Synthesis and characterisation of selected group 14 derivatives of the
 2,5-(CF(3))(2)C(6)H(3) (Ar) ligand.
;
_journal_issue 15
_journal_name_full 'Dalton transactions (Cambridge, England : 2003)'
_journal_page_first 4460
_journal_page_last 4468
_journal_paper_doi 10.1039/c2dt12369j
_journal_volume 41
_journal_year 2012
_chemical_formula_moiety 'C16 H8 F12 O2 Si'
_chemical_formula_sum 'C16 H8 F12 O2 Si'
_chemical_formula_weight 488.31
_chemical_name_systematic
;
?
;
_space_group_IT_number 2
_symmetry_cell_setting triclinic
_symmetry_space_group_name_Hall '-P 1'
_symmetry_space_group_name_H-M 'P -1'
_atom_sites_solution_hydrogens difmap
_atom_sites_solution_primary direct
_atom_sites_solution_secondary difmap
_audit_creation_method SHELXL-97
_cell_angle_alpha 101.7290(10)
_cell_angle_beta 94.0830(10)
_cell_angle_gamma 97.1720(10)
_cell_formula_units_Z 2
_cell_length_a 5.2873(2)
_cell_length_b 11.8255(4)
_cell_length_c 14.6695(6)
_cell_measurement_reflns_used 5705
_cell_measurement_temperature 120(2)
_cell_measurement_theta_max 30.49
_cell_measurement_theta_min 2.50
_cell_volume 886.62(6)
_computing_cell_refinement 'Bruker SAINT'
_computing_data_collection 'Bruker SMART'
_computing_data_reduction 'Bruker SAINT'
_computing_molecular_graphics 'Bruker SHELXTL'
_computing_publication_material 'Bruker SHELXTL'
_computing_structure_refinement 'SHELX-97 (Sheldrick, 1997)'
_computing_structure_solution 'SHELXS (Sheldrick, 1990)'
_diffrn_ambient_temperature 120(2)
_diffrn_measured_fraction_theta_full 0.996
_diffrn_measured_fraction_theta_max 0.996
_diffrn_measurement_device_type 'Bruker SMART CCD 6000'
_diffrn_measurement_method \w-scan
_diffrn_radiation_monochromator graphite
_diffrn_radiation_source 'fine-focus sealed tube'
_diffrn_radiation_type MoK\a
_diffrn_radiation_wavelength 0.71073
_diffrn_reflns_av_R_equivalents 0.0248
_diffrn_reflns_av_sigmaI/netI 0.0295
_diffrn_reflns_limit_h_max 7
_diffrn_reflns_limit_h_min -7
_diffrn_reflns_limit_k_max 15
_diffrn_reflns_limit_k_min -15
_diffrn_reflns_limit_l_max 19
_diffrn_reflns_limit_l_min -19
_diffrn_reflns_number 10701
_diffrn_reflns_theta_full 28.50
_diffrn_reflns_theta_max 28.50
_diffrn_reflns_theta_min 1.78
_exptl_absorpt_coefficient_mu 0.267
_exptl_absorpt_correction_T_max 0.9586
_exptl_absorpt_correction_T_min 0.9388
_exptl_absorpt_correction_type multi-scan
_exptl_absorpt_process_details 'SADABS, Sheldrick (1996)'
_exptl_crystal_colour colourless
_exptl_crystal_density_diffrn 1.829
_exptl_crystal_density_method 'not measured'
_exptl_crystal_description prism
_exptl_crystal_F_000 484
_exptl_crystal_size_max 0.24
_exptl_crystal_size_mid 0.16
_exptl_crystal_size_min 0.16
_refine_diff_density_max 0.802
_refine_diff_density_min -0.858
_refine_diff_density_rms 0.084
_refine_ls_extinction_method none
_refine_ls_goodness_of_fit_ref 1.025
_refine_ls_hydrogen_treatment refall
_refine_ls_matrix_type full
_refine_ls_number_parameters 306
_refine_ls_number_reflns 4469
_refine_ls_number_restraints 0
_refine_ls_restrained_S_all 1.025
_refine_ls_R_factor_all 0.0592
_refine_ls_R_factor_gt 0.0502
_refine_ls_shift/su_max 0.021
_refine_ls_shift/su_mean 0.000
_refine_ls_structure_factor_coef Fsqd
_refine_ls_weighting_details 'calc w=1/[\s^2^(Fo^2^)+(0.0800P)^2^+1.0000P] where P=(Fo^2^+2Fc^2^)/3'
_refine_ls_weighting_scheme calc
_refine_ls_wR_factor_gt 0.1339
_refine_ls_wR_factor_ref 0.1436
_reflns_number_gt 3757
_reflns_number_total 4469
_reflns_threshold_expression >2sigma(I)
_cod_data_source_file c2dt12369j.txt
_cod_data_source_block 4_s177
_cod_depositor_comments
;
The following automatic conversions were performed:

'_symmetry_cell_setting' value 'Triclinic' changed to 'triclinic'
according to /home/saulius/struct/CIF-dictionaries/cif_core.dic
dictionary named 'cif_core.dic' version 2.4.1 from 2010-06-29.

Automatic conversion script
Id: cif_fix_values 1715 2011-07-08 13:25:40Z adriana 
;
_cod_original_sg_symbol_H-M P-1
_cod_database_code 7018724

loop_
_symmetry_equiv_pos_as_xyz
'x, y, z'
'-x, -y, -z'

loop_
_atom_site_label
_atom_site_type_symbol
_atom_site_fract_x
_atom_site_fract_y
_atom_site_fract_z
_atom_site_U_iso_or_equiv
_atom_site_adp_type
_atom_site_occupancy
_atom_site_symmetry_multiplicity
_atom_site_calc_flag
_atom_site_refinement_flags
_atom_site_disorder_assembly
_atom_site_disorder_group
Si1 Si 0.53117(10) 0.44758(5) 0.14380(4) 0.01595(14) Uani 1 1 d . . .
O1 O 0.2655(3) 0.47291(14) 0.09363(11) 0.0201(3) Uani 1 1 d . . .
O2 O 0.7479(3) 0.46173(14) 0.07067(11) 0.0205(3) Uani 1 1 d . . .
C1 C 0.6372(4) 0.56736(17) 0.25139(14) 0.0179(4) Uani 1 1 d . . .
C2 C 0.5298(4) 0.58851(18) 0.33706(14) 0.0191(4) Uani 1 1 d . . .
C3 C 0.6130(4) 0.68776(19) 0.40674(16) 0.0245(4) Uani 1 1 d . . .
C4 C 0.8074(5) 0.77108(19) 0.39232(17) 0.0265(5) Uani 1 1 d . . .
C5 C 0.9168(4) 0.75244(18) 0.30855(16) 0.0239(4) Uani 1 1 d . A .
C6 C 0.8346(4) 0.65242(18) 0.23941(15) 0.0208(4) Uani 1 1 d . . .
C7 C 0.3185(4) 0.50290(18) 0.35825(15) 0.0211(4) Uani 1 1 d . . .
C8 C 1.1194(5) 0.8428(2) 0.28861(18) 0.0291(5) Uani 1 1 d . . .
C9 C 0.5153(4) 0.29628(17) 0.16650(14) 0.0178(4) Uani 1 1 d . . .
C10 C 0.3933(4) 0.19119(18) 0.10727(14) 0.0203(4) Uani 1 1 d . . .
C11 C 0.4151(4) 0.08341(19) 0.12925(16) 0.0254(4) Uani 1 1 d . . .
C12 C 0.5604(4) 0.07639(19) 0.21001(17) 0.0253(4) Uani 1 1 d . . .
C13 C 0.6813(4) 0.17832(18) 0.26875(15) 0.0204(4) Uani 1 1 d . B .
C14 C 0.6577(4) 0.28646(18) 0.24751(14) 0.0181(4) Uani 1 1 d . . .
C15 C 0.2329(4) 0.1917(2) 0.01841(16) 0.0260(4) Uani 1 1 d . . .
C16 C 0.8442(4) 0.1740(2) 0.35600(16) 0.0250(4) Uani 1 1 d . . .
F1 F 0.4084(3) 0.42684(12) 0.40471(10) 0.0274(3) Uani 1 1 d . . .
F2 F 0.1834(2) 0.43846(12) 0.27939(9) 0.0255(3) Uani 1 1 d . . .
F3 F 0.1502(3) 0.55396(13) 0.41062(10) 0.0298(3) Uani 1 1 d . . .
F4A F 1.3053(6) 0.7994(3) 0.2532(3) 0.0257(8) Uiso 0.50 1 d P A 1
F5A F 1.0272(6) 0.9044(3) 0.2265(3) 0.0248(9) Uiso 0.50 1 d P A 1
F6A F 1.2157(7) 0.9214(3) 0.3728(3) 0.0315(9) Uiso 0.50 1 d P A 1
F4B F 1.2916(7) 0.7911(3) 0.2264(3) 0.0278(8) Uiso 0.50 1 d P A 2
F5B F 1.0113(7) 0.9182(3) 0.2485(3) 0.0253(9) Uiso 0.50 1 d P A 2
F6B F 1.2652(7) 0.9043(3) 0.3594(3) 0.0317(9) Uiso 0.50 1 d P A 2
F7 F 0.0054(3) 0.22656(14) 0.03440(11) 0.0346(3) Uani 1 1 d . . .
F8 F 0.3484(3) 0.26274(13) -0.03174(10) 0.0324(3) Uani 1 1 d . . .
F9 F 0.1818(3) 0.08554(13) -0.03862(11) 0.0388(4) Uani 1 1 d . . .
F10A F 1.0854(11) 0.1775(5) 0.3488(4) 0.0357(17) Uiso 0.50 1 d P B 1
F11A F 0.7902(6) 0.0705(3) 0.3817(2) 0.0254(7) Uiso 0.50 1 d P B 1
F12A F 0.8052(7) 0.2569(3) 0.4272(2) 0.0288(8) Uiso 0.50 1 d P B 1
F10B F 1.0942(10) 0.1673(5) 0.3355(4) 0.0279(14) Uiso 0.50 1 d P B 2
F11B F 0.7480(7) 0.0900(3) 0.3986(3) 0.0328(9) Uiso 0.50 1 d P B 2
F12B F 0.8701(7) 0.2766(3) 0.4221(2) 0.0229(7) Uiso 0.50 1 d P B 2
H1O H 0.273(6) 0.490(3) 0.042(3) 0.040(9) Uiso 1 1 d . . .
H2O H 0.896(8) 0.456(3) 0.086(3) 0.054(11) Uiso 1 1 d . . .
H3 H 0.532(5) 0.698(2) 0.464(2) 0.022(6) Uiso 1 1 d . . .
H4 H 0.862(7) 0.839(3) 0.441(2) 0.040(8) Uiso 1 1 d . . .
H6 H 0.908(5) 0.641(2) 0.183(2) 0.023(7) Uiso 1 1 d . . .
H11 H 0.328(6) 0.010(3) 0.085(2) 0.029(7) Uiso 1 1 d . . .
H12 H 0.586(6) 0.003(3) 0.224(2) 0.032(7) Uiso 1 1 d . . .
H14 H 0.731(5) 0.355(2) 0.2905(19) 0.021(6) Uiso 1 1 d . . .

loop_
_atom_site_aniso_label
_atom_site_aniso_U_11
_atom_site_aniso_U_22
_atom_site_aniso_U_33
_atom_site_aniso_U_23
_atom_site_aniso_U_13
_atom_site_aniso_U_12
Si1 0.0140(2) 0.0172(3) 0.0177(3) 0.00650(19) 0.00129(18) 0.00198(18)
O1 0.0158(6) 0.0261(7) 0.0203(7) 0.0091(6) 0.0016(5) 0.0042(5)
O2 0.0163(7) 0.0260(8) 0.0225(7) 0.0112(6) 0.0039(5) 0.0043(6)
C1 0.0169(9) 0.0167(9) 0.0210(9) 0.0070(7) -0.0005(7) 0.0023(7)
C2 0.0198(9) 0.0175(9) 0.0213(9) 0.0070(7) 0.0009(7) 0.0035(7)
C3 0.0307(11) 0.0208(10) 0.0218(10) 0.0049(8) -0.0002(8) 0.0040(8)
C4 0.0326(11) 0.0177(10) 0.0268(11) 0.0035(8) -0.0065(9) 0.0017(8)
C5 0.0222(10) 0.0174(9) 0.0325(11) 0.0106(8) -0.0044(8) 0.0004(7)
C6 0.0198(9) 0.0185(9) 0.0255(10) 0.0097(8) -0.0002(8) 0.0016(7)
C7 0.0231(10) 0.0208(10) 0.0209(9) 0.0059(8) 0.0049(7) 0.0046(8)
C8 0.0279(11) 0.0182(10) 0.0406(13) 0.0111(9) -0.0046(9) -0.0023(8)
C9 0.0170(9) 0.0166(9) 0.0199(9) 0.0043(7) 0.0031(7) 0.0015(7)
C10 0.0189(9) 0.0199(10) 0.0212(9) 0.0031(7) 0.0011(7) 0.0023(7)
C11 0.0273(11) 0.0178(10) 0.0291(11) 0.0031(8) -0.0008(8) 0.0011(8)
C12 0.0276(11) 0.0177(10) 0.0315(11) 0.0077(8) 0.0023(9) 0.0036(8)
C13 0.0203(9) 0.0207(10) 0.0216(9) 0.0072(8) 0.0024(7) 0.0042(7)
C14 0.0170(9) 0.0175(9) 0.0199(9) 0.0046(7) 0.0019(7) 0.0018(7)
C15 0.0289(11) 0.0232(10) 0.0233(10) 0.0014(8) -0.0030(8) 0.0031(8)
C16 0.0298(11) 0.0229(10) 0.0246(10) 0.0093(8) -0.0002(8) 0.0077(8)
F1 0.0320(7) 0.0246(6) 0.0300(7) 0.0152(5) 0.0052(5) 0.0047(5)
F2 0.0218(6) 0.0285(7) 0.0239(6) 0.0039(5) 0.0032(5) -0.0029(5)
F3 0.0293(7) 0.0305(7) 0.0311(7) 0.0050(6) 0.0126(5) 0.0077(5)
F7 0.0241(7) 0.0403(8) 0.0372(8) 0.0053(6) -0.0065(6) 0.0065(6)
F8 0.0393(8) 0.0348(8) 0.0225(7) 0.0078(6) -0.0023(6) 0.0027(6)
F9 0.0506(9) 0.0269(7) 0.0309(8) -0.0055(6) -0.0133(7) 0.0036(6)

loop_
_atom_type_symbol
_atom_type_description
_atom_type_scat_dispersion_real
_atom_type_scat_dispersion_imag
_atom_type_scat_source
C C 0.0033 0.0016 'International Tables Vol C Tables 4.2.6.8 and 6.1.1.4'
H H 0.0000 0.0000 'International Tables Vol C Tables 4.2.6.8 and 6.1.1.4'
F F 0.0171 0.0103 'International Tables Vol C Tables 4.2.6.8 and 6.1.1.4'
Si Si 0.0817 0.0704 'International Tables Vol C Tables 4.2.6.8 and 6.1.1.4'
O O 0.0106 0.0060 'International Tables Vol C Tables 4.2.6.8 and 6.1.1.4'

loop_
_geom_angle_atom_site_label_1
_geom_angle_atom_site_label_2
_geom_angle_atom_site_label_3
_geom_angle
O1 Si1 O2 106.08(8)
O1 Si1 C9 113.77(9)
O2 Si1 C9 107.56(8)
O1 Si1 C1 108.83(9)
O2 Si1 C1 106.07(9)
C9 Si1 C1 113.93(9)
Si1 O1 H1O 116(2)
Si1 O2 H2O 120(3)
C6 C1 C2 116.26(19)
C6 C1 Si1 114.37(15)
C2 C1 Si1 129.04(15)
C3 C2 C1 122.42(19)
C3 C2 C7 116.53(19)
C1 C2 C7 121.05(18)
C2 C3 C4 119.9(2)
C2 C3 H3 118.8(17)
C4 C3 H3 121.3(17)
C5 C4 C3 118.9(2)
C5 C4 H4 122(2)
C3 C4 H4 119(2)
C4 C5 C6 121.0(2)
C4 C5 C8 120.5(2)
C6 C5 C8 118.5(2)
C5 C6 C1 121.5(2)
C5 C6 H6 120.5(18)
C1 C6 H6 118.0(18)
F3 C7 F1 106.28(17)
F3 C7 F2 106.68(17)
F1 C7 F2 106.33(17)
F3 C7 C2 113.23(18)
F1 C7 C2 112.26(17)
F2 C7 C2 111.60(17)
F4A C8 F6B 91.9(3)
F4A C8 F5B 118.8(3)
F6B C8 F5B 105.8(3)
F4A C8 F5A 105.8(3)
F6B C8 F5A 115.2(3)
F5B C8 F5A 14.8(2)
F4A C8 F6A 107.8(3)
F6B C8 F6A 15.8(2)
F5B C8 F6A 96.8(3)
F5A C8 F6A 108.8(3)
F4A C8 F4B 14.6(2)
F6B C8 F4B 104.7(3)
F5B C8 F4B 107.7(3)
F5A C8 F4B 93.7(3)
F6A C8 F4B 120.3(3)
F4A C8 C5 112.9(2)
F6B C8 C5 116.3(3)
F5B C8 C5 110.0(2)
F5A C8 C5 112.5(2)
F6A C8 C5 109.0(2)
F4B C8 C5 111.7(2)
C14 C9 C10 116.72(18)
C14 C9 Si1 115.73(15)
C10 C9 Si1 127.33(15)
C11 C10 C9 121.32(19)
C11 C10 C15 117.54(19)
C9 C10 C15 121.14(19)
C12 C11 C10 120.6(2)
C12 C11 H11 119.9(17)
C10 C11 H11 119.4(17)
C13 C12 C11 118.8(2)
C13 C12 H12 119.5(19)
C11 C12 H12 121.6(19)
C12 C13 C14 120.70(19)
C12 C13 C16 120.34(19)
C14 C13 C16 118.96(19)
C9 C14 C13 121.79(19)
C9 C14 H14 118.6(17)
C13 C14 H14 119.6(17)
F7 C15 F8 106.72(19)
F7 C15 F9 106.14(18)
F8 C15 F9 106.16(19)
F7 C15 C10 112.53(19)
F8 C15 C10 112.39(18)
F9 C15 C10 112.42(19)
F10A C16 F12A 109.6(3)
F10A C16 F11B 113.2(3)
F12A C16 F11B 91.5(3)
F10A C16 F11A 100.7(3)
F12A C16 F11A 107.2(3)
F11B C16 F11A 17.2(2)
F10A C16 F12B 94.6(3)
F12A C16 F12B 17.34(18)
F11B C16 F12B 105.8(3)
F11A C16 F12B 119.9(3)
F10A C16 F10B 8.4(4)
F12A C16 F10B 117.7(3)
F11B C16 F10B 113.5(3)
F11A C16 F10B 99.3(3)
F12B C16 F10B 102.3(3)
F10A C16 C13 115.9(3)
F12A C16 C13 110.9(2)
F11B C16 C13 113.0(2)
F11A C16 C13 111.7(2)
F12B C16 C13 112.4(2)
F10B C16 C13 109.3(3)

loop_
_geom_bond_atom_site_label_1
_geom_bond_atom_site_label_2
_geom_bond_distance
Si1 O1 1.6284(15)
Si1 O2 1.6407(15)
Si1 C9 1.878(2)
Si1 C1 1.892(2)
O1 H1O 0.82(4)
O2 H2O 0.81(4)
C1 C6 1.403(3)
C1 C2 1.405(3)
C2 C3 1.391(3)
C2 C7 1.505(3)
C3 C4 1.391(3)
C3 H3 0.96(3)
C4 C5 1.384(3)
C4 H4 0.96(4)
C5 C6 1.392(3)
C5 C8 1.504(3)
C6 H6 0.94(3)
C7 F3 1.338(2)
C7 F1 1.345(2)
C7 F2 1.348(2)
C8 F4A 1.261(4)
C8 F6B 1.281(4)
C8 F5B 1.327(4)
C8 F5A 1.376(4)
C8 F6A 1.405(4)
C8 F4B 1.437(4)
C9 C14 1.394(3)
C9 C10 1.413(3)
C10 C11 1.393(3)
C10 C15 1.505(3)
C11 C12 1.388(3)
C11 H11 1.01(3)
C12 C13 1.382(3)
C12 H12 0.96(3)
C13 C14 1.394(3)
C13 C16 1.504(3)
C14 H14 0.94(3)
C15 F7 1.340(3)
C15 F8 1.344(3)
C15 F9 1.344(3)
C16 F10A 1.284(6)
C16 F12A 1.327(4)
C16 F11B 1.345(4)
C16 F11A 1.356(4)
C16 F12B 1.376(4)
C16 F10B 1.385(6)

loop_
_geom_hbond_atom_site_label_D
_geom_hbond_atom_site_label_H
_geom_hbond_atom_site_label_A
_geom_hbond_distance_DH
_geom_hbond_distance_HA
_geom_hbond_distance_DA
_geom_hbond_angle_DHA
_geom_hbond_site_symmetry_A
O1 H1O O2 0.82(4) 1.86(4) 2.675(2) 172(3) 2_665
O2 H2O O1 0.81(4) 1.93(4) 2.717(2) 162(4) 1_655
